data_1574503
loop_
_publ_author_name
'Nyapola, Carren'
'Zamisa, Sizwe J.'
'Omondi, Bernard'
'Njogu, Eric M.'

_publ_section_title
;
 5-Acetyl-2-amino-4-(2-fluorophenyl)-6-methyl-4H-pyran-3-carbonitrile
 dichlomethane hemisolvate
;
_journal_coeditor_code HB4509
_journal_issue 4
_journal_name_full IUCrData
_journal_page_first x250337
_journal_paper_doi 10.1107/S2414314625003372
_journal_volume 10
_journal_year 2025
_chemical_formula_iupac '2C15 H13 F N2 O2, C H2 Cl2'
_chemical_formula_moiety '2(C15 H13 F N2 O2), C H2 Cl2'
_chemical_formula_sum 'C31 H28 Cl2 F2 N4 O4'
_chemical_formula_weight 629.47
_chemical_name_systematic
;
5-Acetyl-2-amino-4-(2-fluorophenyl)-6-methyl-4<i>H</i>-pyran-3-carbonitrile
dichloromethane hemisolvate
;
_space_group_crystal_system monoclinic
_space_group_IT_number 14
_space_group_name_Hall '-P 2ybc'
_space_group_name_H-M_alt 'P 1 21/c 1'
_atom_sites_solution_hydrogens geom
_atom_sites_solution_primary dual
_audit_creation_method
;
Olex2 1.5
(compiled 2025.02.27 svn.r83f5de26 for OlexSys, GUI svn.r7172)
;
_cell_angle_alpha 90
_cell_angle_beta 97.463(2)
_cell_angle_gamma 90
_cell_formula_units_Z 4
_cell_length_a 10.8670(4)
_cell_length_b 15.2671(6)
_cell_length_c 19.1569(8)
_cell_measurement_reflns_used 9748
_cell_measurement_temperature 296.15
_cell_measurement_theta_max 26.98
_cell_measurement_theta_min 2.29
_cell_volume 3151.4(2)
_computing_cell_refinement
;
SAINT (Bruker, 2016)
;
_computing_data_collection
;
SAINT (Bruker, 2016)
;
_computing_data_reduction
;
APEX2 (Bruker, 2016)
;
_computing_molecular_graphics
;
Olex2 1.5 (Dolomanov <i>et al.</i>,  2009)
;
_computing_publication_material
;
Olex2 1.5 (Dolomanov <i>et al.</i>,  2009)
;
_computing_structure_refinement
;
<i>SHELXL2018/3</i> (Sheldrick, 2015b)
;
_computing_structure_solution
;
<i>SHELXT2018/2</i> (Sheldrick, 2015a)
;
_diffrn_ambient_temperature 296.15
_diffrn_detector 'Bruker APEX2 area detector'
_diffrn_detector_area_resol_mean 7.9
_diffrn_measured_fraction_theta_full 0.998
_diffrn_measured_fraction_theta_max 0.997
_diffrn_measurement_device 'three-circle diffractometer'
_diffrn_measurement_device_type 'Bruker SMART APEXII CCD'
_diffrn_measurement_method '\w and \f scans'
_diffrn_radiation_monochromator 'mirror optics'
_diffrn_radiation_probe x-ray
_diffrn_radiation_type MoK\a
_diffrn_radiation_wavelength 0.71073
_diffrn_reflns_av_R_equivalents 0.0631
_diffrn_reflns_av_unetI/netI 0.0249
_diffrn_reflns_limit_h_max 13
_diffrn_reflns_limit_h_min -13
_diffrn_reflns_limit_k_max 18
_diffrn_reflns_limit_k_min -18
_diffrn_reflns_limit_l_max 23
_diffrn_reflns_limit_l_min -23
_diffrn_reflns_number 84575
_diffrn_reflns_theta_full 25.242
_diffrn_reflns_theta_max 26.029
_diffrn_reflns_theta_min 1.711
_diffrn_source 'microfocus sealed X-ray tube'
_diffrn_standards_number 0
_exptl_absorpt_coefficient_mu 0.259
_exptl_absorpt_correction_T_max 0.7457
_exptl_absorpt_correction_T_min 0.4846
_exptl_absorpt_correction_type multi-scan
_exptl_absorpt_process_details
;
(SADABS; Krause <i>et al.</i>,  2015)
;
_exptl_crystal_colour colourless
_exptl_crystal_density_diffrn 1.327
_exptl_crystal_description block
_exptl_crystal_F_000 1304
_exptl_crystal_size_max 0.31
_exptl_crystal_size_mid 0.22
_exptl_crystal_size_min 0.16
_refine_diff_density_max 0.711
_refine_diff_density_min -0.605
_refine_ls_extinction_method none
_refine_ls_goodness_of_fit_ref 1.077
_refine_ls_hydrogen_treatment constr
_refine_ls_matrix_type full
_refine_ls_number_parameters 419
_refine_ls_number_reflns 6190
_refine_ls_number_restraints 59
_refine_ls_restrained_S_all 1.096
_refine_ls_R_factor_all 0.0964
_refine_ls_R_factor_gt 0.0740
_refine_ls_shift/su_max 0.000
_refine_ls_shift/su_mean 0.000
_refine_ls_structure_factor_coef Fsqd
_refine_ls_weighting_details 'w=1/[\s^2^(Fo^2^)+(0.1098P)^2^+1.8679P] where P=(Fo^2^+2Fc^2^)/3'
_refine_ls_weighting_scheme calc
_refine_ls_wR_factor_gt 0.2132
_refine_ls_wR_factor_ref 0.2387
_reflns_number_gt 4405
_reflns_number_total 6190
_reflns_threshold_expression 'I > 2\s(I)'
_cod_data_source_file hb4509.cif
_cod_data_source_block I
_cod_database_code 1574503
_shelx_space_group_comment
;
The symmetry employed for this shelxl refinement is uniquely defined
by the following loop, which should always be used as a source of
symmetry information in preference to the above space-group names.
They are only intended as comments.
;
_shelx_estimated_absorpt_t_min 0.924
_shelx_estimated_absorpt_t_max 0.960

loop_
_space_group_symop_operation_xyz
'x, y, z'
'-x, y+1/2, -z+1/2'
'-x, -y, -z'
'x, -y-1/2, z-1/2'

loop_
_atom_site_type_symbol
_atom_site_label
_atom_site_fract_x
_atom_site_fract_y
_atom_site_fract_z
_atom_site_U_iso_or_equiv
_atom_site_adp_type
_atom_site_calc_flag
_atom_site_occupancy
_atom_site_disorder_assembly
_atom_site_disorder_group
F F1 0.6616(2) 0.83522(16) 0.26782(10) 0.0953(7) Uani d 1 . .
O O1 0.7001(3) 0.93283(16) 0.55386(12) 0.0889(7) Uani d 1 . .
O O2 0.6515(2) 0.66060(13) 0.52455(10) 0.0754(6) Uani d 1 . .
N N1 0.6603(3) 0.53973(16) 0.46177(14) 0.0874(9) Uani d 1 . .
H H1A 0.664961 0.509947 0.424097 0.105 Uiso calc 1 . .
H H1B 0.655578 0.513218 0.500938 0.105 Uiso calc 1 . .
N N2 0.6820(4) 0.60700(19) 0.28440(15) 0.0938(10) Uani d 1 . .
C C1 0.6117(3) 0.9631(2) 0.43838(18) 0.0780(9) Uani d 1 . .
H H1C 0.672777 0.970770 0.406908 0.117 Uiso calc 1 . .
H H1D 0.592906 1.018817 0.457700 0.117 Uiso calc 1 . .
H H1E 0.537620 0.938604 0.413090 0.117 Uiso calc 1 . .
C C2 0.6612(3) 0.90264(18) 0.49666(15) 0.0590(7) Uani d 1 . .
C C3 0.6610(2) 0.80710(17) 0.48275(13) 0.0512(6) Uani d 1 . .
C C4 0.6532(3) 0.74986(18) 0.53509(14) 0.0592(7) Uani d 1 . .
C C5 0.6604(3) 0.62692(18) 0.45944(14) 0.0616(7) Uani d 1 . .
C C6 0.6671(3) 0.67926(16) 0.40317(13) 0.0524(6) Uani d 1 . .
C C7 0.6665(2) 0.77841(15) 0.40747(13) 0.0487(6) Uani d 1 . .
H H7 0.591720 0.799862 0.378372 0.058 Uiso calc 1 . .
C C8 0.6404(4) 0.7660(2) 0.61059(16) 0.0832(10) Uani d 1 . .
H H8A 0.720099 0.760602 0.638425 0.125 Uiso calc 1 . .
H H8B 0.584349 0.723771 0.626143 0.125 Uiso calc 1 . .
H H8C 0.608424 0.823891 0.615798 0.125 Uiso calc 1 . .
C C9 0.6762(3) 0.63938(18) 0.33777(15) 0.0617(7) Uani d 1 . .
C C10 0.7795(2) 0.81656(16) 0.37852(13) 0.0518(6) Uani d 1 . .
C C11 0.7726(3) 0.84350(19) 0.30958(16) 0.0651(7) Uani d 1 . .
C C12 0.8707(4) 0.8794(2) 0.2811(2) 0.0873(11) Uani d 1 . .
H H12 0.861562 0.896505 0.234132 0.105 Uiso calc 1 . .
C C13 0.9811(4) 0.8896(3) 0.3224(3) 0.0961(12) Uani d 1 . .
H H13 1.048277 0.913937 0.303786 0.115 Uiso calc 1 . .
C C14 0.9936(3) 0.8638(3) 0.3919(2) 0.0920(11) Uani d 1 . .
H H14 1.068962 0.871236 0.420324 0.110 Uiso calc 1 . .
C C15 0.8935(3) 0.8266(2) 0.41938(18) 0.0727(8) Uani d 1 . .
H H15 0.903207 0.808215 0.466051 0.087 Uiso calc 1 . .
F F2 0.3253(2) 0.65517(16) 0.13286(11) 0.1017(7) Uani d 1 . .
O O4 0.30673(19) 0.84069(12) 0.38524(9) 0.0618(5) Uani d 1 . .
N N3 0.3590(3) 0.89205(18) 0.14758(15) 0.0865(9) Uani d 1 . .
N N4 0.3104(3) 0.96089(15) 0.32094(13) 0.0688(7) Uani d 1 . .
H H4A 0.316273 0.990322 0.283234 0.083 Uiso calc 1 . .
H H4B 0.300445 0.987702 0.359285 0.083 Uiso calc 1 . .
C C16 0.3714(4) 0.5364(2) 0.3085(2) 0.0996(13) Uani d 1 . .
H H16A 0.297518 0.526520 0.276201 0.149 Uiso calc 1 . .
H H16B 0.399092 0.482090 0.330364 0.149 Uiso calc 1 . .
H H16C 0.435043 0.559851 0.283542 0.149 Uiso calc 1 . .
C C17 0.3444(4) 0.5994(2) 0.3631(2) 0.0860(10) Uani d 1 . .
C C18 0.3294(2) 0.69418(17) 0.34666(15) 0.0562(6) Uani d 1 . .
C C19 0.3188(3) 0.75174(18) 0.39809(15) 0.0584(7) Uani d 1 . .
C C20 0.3169(2) 0.87347(16) 0.31995(13) 0.0516(6) Uani d 1 . .
C C21 0.3321(2) 0.82051(16) 0.26544(13) 0.0497(6) Uani d 1 . .
C C22 0.3258(2) 0.72140(15) 0.27028(14) 0.0516(6) Uani d 1 . .
H H22 0.398628 0.696739 0.252122 0.062 Uiso calc 1 . .
C C23 0.3164(4) 0.7376(3) 0.47495(17) 0.0837(10) Uani d 1 . .
H H23A 0.238184 0.712484 0.482371 0.100 Uiso calc 1 . .
H H23B 0.327234 0.792666 0.499163 0.100 Uiso calc 1 . .
H H23C 0.382327 0.698536 0.492790 0.100 Uiso calc 1 . .
C C24 0.3476(3) 0.85970(17) 0.20039(15) 0.0597(7) Uani d 1 . .
C C25 0.2090(3) 0.68716(16) 0.22507(14) 0.0550(6) Uani d 1 . .
C C26 0.2138(3) 0.6560(2) 0.15778(17) 0.0715(8) Uani d 1 . .
C C27 0.1119(5) 0.6249(3) 0.1150(2) 0.0957(12) Uani d 1 . .
H H27 0.119165 0.604588 0.069968 0.115 Uiso calc 1 . .
C C28 -0.0002(4) 0.6245(3) 0.1398(3) 0.1032(14) Uani d 1 . .
H H28 -0.069957 0.603421 0.111521 0.124 Uiso calc 1 . .
C C29 -0.0109(3) 0.6550(3) 0.2067(2) 0.0913(11) Uani d 1 . .
H H29 -0.087412 0.654609 0.223550 0.110 Uiso calc 1 . .
C C30 0.0939(3) 0.6862(2) 0.24847(18) 0.0711(8) Uani d 1 . .
H H30 0.086499 0.707098 0.293346 0.085 Uiso calc 1 . .
O O3A 0.3692(6) 0.5749(4) 0.4238(4) 0.0913(13) Uani d 0.5 A 1
O O3 0.2981(7) 0.5700(4) 0.4175(4) 0.107(2) Uani d 0.5 A 2
Cl Cl2 -0.0289(13) 0.5107(10) 0.3527(10) 0.183(2) Uani d 0.3333 B 1
Cl Cl3 -0.0044(12) 0.3416(6) 0.4020(5) 0.1845(17) Uani d 0.3333 B 1
C C1A 0.0493(19) 0.4488(8) 0.4202(10) 0.182(2) Uani d 0.3333 B 1
H H1AA 0.029605 0.468328 0.465648 0.219 Uiso calc 0.3333 B 1
H H1AB 0.138398 0.452374 0.419922 0.219 Uiso calc 0.3333 B 1
Cl Cl3A 0.0105(8) 0.3565(4) 0.4722(4) 0.1845(17) Uani d 0.3333 C 2
C C1B -0.045(2) 0.3910(15) 0.3879(10) 0.182(2) Uani d 0.3333 C 2
H H1BA 0.002048 0.358295 0.356847 0.219 Uiso calc 0.3333 C 2
H H1BB -0.129373 0.369594 0.378881 0.219 Uiso calc 0.3333 C 2
Cl Cl2A -0.0494(14) 0.4896(11) 0.3592(10) 0.183(2) Uani d 0.3333 C 2
Cl Cl1 0.0398(7) 0.5174(6) 0.3831(4) 0.183(2) Uani d 0.3333 D 3
Cl Cl4 0.0405(12) 0.3494(5) 0.4256(5) 0.1845(17) Uani d 0.3333 D 3
C C1C -0.0492(18) 0.4449(9) 0.4279(13) 0.182(2) Uani d 0.3333 D 3
H H1CA -0.054082 0.464065 0.475786 0.219 Uiso calc 0.3333 D 3
H H1CB -0.132263 0.437309 0.403269 0.219 Uiso calc 0.3333 D 3

loop_
_atom_site_aniso_label
_atom_site_aniso_U_11
_atom_site_aniso_U_22
_atom_site_aniso_U_33
_atom_site_aniso_U_12
_atom_site_aniso_U_13
_atom_site_aniso_U_23
F1 0.1047(15) 0.1224(18) 0.0571(11) -0.0045(12) 0.0040(10) 0.0216(10)
O1 0.123(2) 0.0682(14) 0.0725(15) 0.0101(13) 0.0004(13) -0.0274(11)
O2 0.1291(19) 0.0538(11) 0.0446(10) -0.0029(11) 0.0166(11) 0.0041(8)
N1 0.156(3) 0.0467(14) 0.0599(15) -0.0021(15) 0.0174(16) 0.0057(11)
N2 0.159(3) 0.0625(16) 0.0641(17) -0.0180(18) 0.0316(18) -0.0145(14)
C1 0.098(2) 0.0503(16) 0.086(2) 0.0146(15) 0.0117(18) -0.0010(15)
C2 0.0612(15) 0.0557(15) 0.0615(17) 0.0043(12) 0.0134(13) -0.0107(13)
C3 0.0566(14) 0.0501(14) 0.0474(13) 0.0034(11) 0.0088(11) -0.0045(11)
C4 0.0758(18) 0.0559(15) 0.0466(14) 0.0005(13) 0.0101(12) -0.0029(11)
C5 0.087(2) 0.0474(14) 0.0506(15) 0.0006(13) 0.0084(13) 0.0000(11)
C6 0.0701(16) 0.0441(13) 0.0430(13) -0.0012(11) 0.0075(11) -0.0013(10)
C7 0.0588(14) 0.0431(13) 0.0435(13) 0.0024(10) 0.0046(10) 0.0008(10)
C8 0.121(3) 0.083(2) 0.0489(17) -0.007(2) 0.0238(17) -0.0078(15)
C9 0.087(2) 0.0458(14) 0.0530(16) -0.0081(13) 0.0119(13) -0.0026(12)
C10 0.0630(15) 0.0409(12) 0.0526(14) 0.0041(11) 0.0120(11) -0.0025(10)
C11 0.0790(19) 0.0589(16) 0.0594(17) 0.0044(14) 0.0160(14) 0.0053(13)
C12 0.104(3) 0.081(2) 0.085(2) 0.010(2) 0.045(2) 0.0221(19)
C13 0.091(3) 0.082(2) 0.126(4) -0.004(2) 0.055(3) 0.006(2)
C14 0.0598(19) 0.107(3) 0.112(3) -0.0048(18) 0.0196(19) -0.012(2)
C15 0.0657(18) 0.084(2) 0.0692(19) 0.0023(15) 0.0119(14) -0.0028(16)
F2 0.1180(17) 0.1154(18) 0.0760(13) -0.0059(13) 0.0281(12) -0.0268(12)
O4 0.0872(13) 0.0507(10) 0.0483(10) 0.0004(9) 0.0120(9) 0.0018(8)
N3 0.138(3) 0.0617(16) 0.0629(17) -0.0072(16) 0.0236(16) 0.0076(13)
N4 0.109(2) 0.0436(12) 0.0536(13) -0.0007(12) 0.0116(13) -0.0040(10)
C16 0.113(3) 0.0431(17) 0.135(3) 0.0125(17) -0.012(2) 0.0041(19)
C17 0.110(2) 0.0546(16) 0.088(2) -0.0015(16) -0.0097(19) 0.0247(15)
C18 0.0607(15) 0.0455(13) 0.0601(16) -0.0011(11) -0.0005(12) 0.0102(12)
C19 0.0614(15) 0.0557(15) 0.0562(16) -0.0037(12) 0.0001(12) 0.0113(12)
C20 0.0607(15) 0.0443(13) 0.0492(14) -0.0031(11) 0.0049(11) 0.0016(10)
C21 0.0600(14) 0.0405(12) 0.0487(13) -0.0032(10) 0.0073(11) 0.0009(10)
C22 0.0581(14) 0.0394(12) 0.0570(15) 0.0029(10) 0.0063(11) 0.0013(10)
C23 0.105(3) 0.087(2) 0.0570(18) -0.0057(19) 0.0022(17) 0.0175(16)
C24 0.0834(19) 0.0422(13) 0.0542(16) -0.0032(12) 0.0119(13) -0.0025(12)
C25 0.0666(16) 0.0366(12) 0.0602(16) 0.0000(11) 0.0021(12) 0.0018(11)
C26 0.090(2) 0.0567(17) 0.0664(19) -0.0031(15) 0.0030(16) -0.0045(14)
C27 0.125(3) 0.083(2) 0.072(2) -0.013(2) -0.016(2) -0.0143(18)
C28 0.106(3) 0.087(3) 0.103(3) -0.025(2) -0.040(3) 0.007(2)
C29 0.067(2) 0.094(3) 0.108(3) -0.0108(18) -0.0091(19) 0.015(2)
C30 0.0692(19) 0.0662(18) 0.076(2) -0.0005(15) 0.0018(15) 0.0026(15)
O3A 0.116(3) 0.060(2) 0.092(2) -0.001(2) -0.008(2) 0.0293(18)
O3 0.132(5) 0.073(3) 0.108(4) -0.012(4) -0.008(4) 0.044(3)
Cl2 0.183(5) 0.198(5) 0.172(4) 0.039(4) 0.029(3) 0.042(3)
Cl3 0.249(6) 0.148(2) 0.152(5) 0.028(3) 0.007(4) -0.019(3)
C1A 0.181(5) 0.196(5) 0.171(4) 0.040(4) 0.026(4) 0.044(4)
Cl3A 0.249(6) 0.148(2) 0.152(5) 0.028(3) 0.007(4) -0.019(3)
C1B 0.181(5) 0.196(5) 0.171(4) 0.040(4) 0.026(4) 0.044(4)
Cl2A 0.183(5) 0.198(5) 0.172(4) 0.039(4) 0.029(3) 0.042(3)
Cl1 0.183(5) 0.198(5) 0.172(4) 0.039(4) 0.029(3) 0.042(3)
Cl4 0.249(6) 0.148(2) 0.152(5) 0.028(3) 0.007(4) -0.019(3)
C1C 0.181(5) 0.196(5) 0.171(4) 0.040(4) 0.026(4) 0.044(4)

loop_
_atom_type_symbol
_atom_type_description
_atom_type_scat_dispersion_real
_atom_type_scat_dispersion_imag
_atom_type_scat_source
C C 0.0033 0.0016 'International Tables Vol C Tables 4.2.6.8 and 6.1.1.4'
H H 0.0000 0.0000 'International Tables Vol C Tables 4.2.6.8 and 6.1.1.4'
Cl Cl 0.1484 0.1585 'International Tables Vol C Tables 4.2.6.8 and 6.1.1.4'
F F 0.0171 0.0103 'International Tables Vol C Tables 4.2.6.8 and 6.1.1.4'
N N 0.0061 0.0033 'International Tables Vol C Tables 4.2.6.8 and 6.1.1.4'
O O 0.0106 0.0060 'International Tables Vol C Tables 4.2.6.8 and 6.1.1.4'

loop_
_geom_angle_atom_site_label_1
_geom_angle_atom_site_label_2
_geom_angle_atom_site_label_3
_geom_angle_site_symmetry_1
_geom_angle_site_symmetry_3
_geom_angle
_geom_angle_publ_flag
C5 O2 C4 . . 120.4(2) ?
H1A N1 H1B . . 120.0 ?
C5 N1 H1A . . 120.0 ?
C5 N1 H1B . . 120.0 ?
H1C C1 H1D . . 109.5 ?
H1C C1 H1E . . 109.5 ?
H1D C1 H1E . . 109.5 ?
C2 C1 H1C . . 109.5 ?
C2 C1 H1D . . 109.5 ?
C2 C1 H1E . . 109.5 ?
O1 C2 C1 . . 119.3(3) ?
O1 C2 C3 . . 121.9(3) ?
C3 C2 C1 . . 118.8(2) ?
C2 C3 C7 . . 117.1(2) ?
C4 C3 C2 . . 120.4(2) ?
C4 C3 C7 . . 122.5(2) ?
O2 C4 C8 . . 107.7(2) ?
C3 C4 O2 . . 122.4(2) ?
C3 C4 C8 . . 129.8(3) ?
N1 C5 O2 . . 110.2(2) ?
N1 C5 C6 . . 128.2(3) ?
C6 C5 O2 . . 121.6(2) ?
C5 C6 C7 . . 123.1(2) ?
C5 C6 C9 . . 118.1(2) ?
C9 C6 C7 . . 118.8(2) ?
C3 C7 C6 . . 110.0(2) ?
C3 C7 H7 . . 108.2 ?
C3 C7 C10 . . 111.6(2) ?
C6 C7 H7 . . 108.2 ?
C6 C7 C10 . . 110.6(2) ?
C10 C7 H7 . . 108.2 ?
C4 C8 H8A . . 109.5 ?
C4 C8 H8B . . 109.5 ?
C4 C8 H8C . . 109.5 ?
H8A C8 H8B . . 109.5 ?
H8A C8 H8C . . 109.5 ?
H8B C8 H8C . . 109.5 ?
N2 C9 C6 . . 179.1(4) ?
C11 C10 C7 . . 121.1(2) ?
C11 C10 C15 . . 116.2(3) ?
C15 C10 C7 . . 122.6(2) ?
F1 C11 C10 . . 117.9(3) ?
F1 C11 C12 . . 118.5(3) ?
C12 C11 C10 . . 123.6(3) ?
C11 C12 H12 . . 120.4 ?
C13 C12 C11 . . 119.2(4) ?
C13 C12 H12 . . 120.4 ?
C12 C13 H13 . . 120.1 ?
C12 C13 C14 . . 119.9(3) ?
C14 C13 H13 . . 120.1 ?
C13 C14 H14 . . 120.0 ?
C13 C14 C15 . . 120.0(4) ?
C15 C14 H14 . . 120.0 ?
C10 C15 C14 . . 121.2(3) ?
C10 C15 H15 . . 119.4 ?
C14 C15 H15 . . 119.4 ?
C20 O4 C19 . . 120.4(2) ?
H4A N4 H4B . . 120.0 ?
C20 N4 H4A . . 120.0 ?
C20 N4 H4B . . 120.0 ?
H16A C16 H16B . . 109.5 ?
H16A C16 H16C . . 109.5 ?
H16B C16 H16C . . 109.5 ?
C17 C16 H16A . . 109.5 ?
C17 C16 H16B . . 109.5 ?
C17 C16 H16C . . 109.5 ?
C16 C17 C18 . . 120.6(3) ?
O3A C17 C16 . . 115.9(5) ?
O3A C17 C18 . . 120.4(5) ?
O3 C17 C16 . . 118.6(4) ?
O3 C17 C18 . . 117.7(5) ?
C17 C18 C22 . . 117.4(3) ?
C19 C18 C17 . . 120.1(3) ?
C19 C18 C22 . . 122.5(2) ?
O4 C19 C23 . . 107.7(3) ?
C18 C19 O4 . . 122.0(2) ?
C18 C19 C23 . . 130.3(3) ?
N4 C20 O4 . . 110.0(2) ?
N4 C20 C21 . . 128.5(2) ?
C21 C20 O4 . . 121.5(2) ?
C20 C21 C22 . . 122.7(2) ?
C20 C21 C24 . . 118.0(2) ?
C24 C21 C22 . . 119.2(2) ?
C18 C22 C21 . . 109.6(2) ?
C18 C22 H22 . . 108.4 ?
C18 C22 C25 . . 111.6(2) ?
C21 C22 H22 . . 108.4 ?
C21 C22 C25 . . 110.2(2) ?
C25 C22 H22 . . 108.4 ?
C19 C23 H23A . . 109.5 ?
C19 C23 H23B . . 109.5 ?
C19 C23 H23C . . 109.5 ?
H23A C23 H23B . . 109.5 ?
H23A C23 H23C . . 109.5 ?
H23B C23 H23C . . 109.5 ?
N3 C24 C21 . . 179.3(4) ?
C26 C25 C22 . . 121.0(3) ?
C26 C25 C30 . . 116.4(3) ?
C30 C25 C22 . . 122.5(3) ?
F2 C26 C25 . . 118.3(3) ?
F2 C26 C27 . . 118.3(3) ?
C27 C26 C25 . . 123.4(4) ?
C26 C27 H27 . . 120.6 ?
C28 C27 C26 . . 118.8(4) ?
C28 C27 H27 . . 120.6 ?
C27 C28 H28 . . 119.7 ?
C27 C28 C29 . . 120.5(4) ?
C29 C28 H28 . . 119.7 ?
C28 C29 H29 . . 120.4 ?
C28 C29 C30 . . 119.2(4) ?
C30 C29 H29 . . 120.4 ?
C25 C30 C29 . . 121.7(3) ?
C25 C30 H30 . . 119.1 ?
C29 C30 H30 . . 119.1 ?
Cl2 C1A Cl3 . . 104.0(8) ?
Cl2 C1A H1AA . . 111.0 ?
Cl2 C1A H1AB . . 111.0 ?
Cl3 C1A H1AA . . 111.0 ?
Cl3 C1A H1AB . . 111.0 ?
H1AA C1A H1AB . . 109.0 ?
Cl3A C1B H1BA . . 105.6 ?
Cl3A C1B H1BB . . 105.6 ?
H1BA C1B H1BB . . 106.1 ?
Cl2A C1B Cl3A . . 126.8(17) ?
Cl2A C1B H1BA . . 105.6 ?
Cl2A C1B H1BB . . 105.6 ?
Cl1 C1C H1CA . . 111.8 ?
Cl1 C1C H1CB . . 111.8 ?
Cl4 C1C Cl1 . . 99.6(7) ?
Cl4 C1C H1CA . . 111.8 ?
Cl4 C1C H1CB . . 111.8 ?
H1CA C1C H1CB . . 109.6 ?

loop_
_geom_bond_atom_site_label_1
_geom_bond_atom_site_label_2
_geom_bond_site_symmetry_2
_geom_bond_distance
_geom_bond_publ_flag
F1 C11 . 1.364(4) ?
O1 C2 . 1.213(3) ?
O2 C4 . 1.377(3) ?
O2 C5 . 1.364(3) ?
N1 H1A . 0.8600 ?
N1 H1B . 0.8600 ?
N1 C5 . 1.332(4) ?
N2 C9 . 1.145(4) ?
C1 H1C . 0.9600 ?
C1 H1D . 0.9600 ?
C1 H1E . 0.9600 ?
C1 C2 . 1.494(4) ?
C2 C3 . 1.483(4) ?
C3 C4 . 1.341(4) ?
C3 C7 . 1.516(3) ?
C4 C8 . 1.491(4) ?
C5 C6 . 1.351(4) ?
C6 C7 . 1.516(3) ?
C6 C9 . 1.408(4) ?
C7 H7 . 0.9800 ?
C7 C10 . 1.527(4) ?
C8 H8A . 0.9600 ?
C8 H8B . 0.9600 ?
C8 H8C . 0.9600 ?
C10 C11 . 1.376(4) ?
C10 C15 . 1.385(4) ?
C11 C12 . 1.372(5) ?
C12 H12 . 0.9300 ?
C12 C13 . 1.358(6) ?
C13 H13 . 0.9300 ?
C13 C14 . 1.377(6) ?
C14 H14 . 0.9300 ?
C14 C15 . 1.390(5) ?
C15 H15 . 0.9300 ?
F2 C26 . 1.359(4) ?
O4 C19 . 1.383(3) ?
O4 C20 . 1.365(3) ?
N3 C24 . 1.147(4) ?
N4 H4A . 0.8600 ?
N4 H4B . 0.8600 ?
N4 C20 . 1.337(3) ?
C16 H16A . 0.9600 ?
C16 H16B . 0.9600 ?
C16 H16C . 0.9600 ?
C16 C17 . 1.477(6) ?
C17 C18 . 1.486(4) ?
C17 O3A . 1.217(7) ?
C17 O3 . 1.293(8) ?
C18 C19 . 1.336(4) ?
C18 C22 . 1.517(4) ?
C19 C23 . 1.492(4) ?
C20 C21 . 1.348(4) ?
C21 C22 . 1.518(3) ?
C21 C24 . 1.412(4) ?
C22 H22 . 0.9800 ?
C22 C25 . 1.533(4) ?
C23 H23A . 0.9600 ?
C23 H23B . 0.9600 ?
C23 H23C . 0.9600 ?
C25 C26 . 1.381(4) ?
C25 C30 . 1.382(4) ?
C26 C27 . 1.374(5) ?
C27 H27 . 0.9300 ?
C27 C28 . 1.363(6) ?
C28 H28 . 0.9300 ?
C28 C29 . 1.383(6) ?
C29 H29 . 0.9300 ?
C29 C30 . 1.389(5) ?
C30 H30 . 0.9300 ?
Cl2 C1A . 1.734(8) ?
Cl3 C1A . 1.757(8) ?
C1A H1AA . 0.9700 ?
C1A H1AB . 0.9700 ?
Cl3A C1B . 1.730(16) ?
C1B H1BA . 0.9700 ?
C1B H1BB . 0.9700 ?
C1B Cl2A . 1.601(18) ?
Cl1 C1C . 1.765(9) ?
Cl4 C1C . 1.758(9) ?
C1C H1CA . 0.9700 ?
C1C H1CB . 0.9700 ?

loop_
_geom_hbond_atom_site_label_D
_geom_hbond_atom_site_label_H
_geom_hbond_atom_site_label_A
_geom_hbond_site_symmetry_A
_geom_hbond_distance_DH
_geom_hbond_distance_HA
_geom_hbond_distance_DA
_geom_hbond_angle_DHA
N1 H1A N3 2_645 0.86 2.26 3.066(4) 156
N1 H1B O3 3_666 0.86 2.03 2.844(8) 159
N1 H1B O3A 3_666 0.86 2.02 2.855(7) 165
N4 H4A N2 2_655 0.86 2.20 3.016(4) 157
N4 H4B O1 3_676 0.86 2.06 2.910(3) 170

loop_
_geom_torsion_atom_site_label_1
_geom_torsion_atom_site_label_2
_geom_torsion_atom_site_label_3
_geom_torsion_atom_site_label_4
_geom_torsion_site_symmetry_1
_geom_torsion_site_symmetry_2
_geom_torsion_site_symmetry_3
_geom_torsion_site_symmetry_4
_geom_torsion
_geom_torsion_publ_flag
F1 C11 C12 C13 . . . . 178.8(3) ?
O1 C2 C3 C4 . . . . 28.1(4) ?
O1 C2 C3 C7 . . . . -153.5(3) ?
O2 C5 C6 C7 . . . . 0.5(5) ?
O2 C5 C6 C9 . . . . 179.9(3) ?
N1 C5 C6 C7 . . . . -180.0(3) ?
N1 C5 C6 C9 . . . . -0.5(5) ?
C1 C2 C3 C4 . . . . -151.8(3) ?
C1 C2 C3 C7 . . . . 26.7(4) ?
C2 C3 C4 O2 . . . . 179.4(3) ?
C2 C3 C4 C8 . . . . 1.9(5) ?
C2 C3 C7 C6 . . . . 179.3(2) ?
C2 C3 C7 C10 . . . . 56.2(3) ?
C3 C7 C10 C11 . . . . -142.6(2) ?
C3 C7 C10 C15 . . . . 37.0(3) ?
C4 O2 C5 N1 . . . . 178.3(3) ?
C4 O2 C5 C6 . . . . -2.1(4) ?
C4 C3 C7 C6 . . . . -2.3(4) ?
C4 C3 C7 C10 . . . . -125.4(3) ?
C5 O2 C4 C3 . . . . 1.3(4) ?
C5 O2 C4 C8 . . . . 179.3(3) ?
C5 C6 C7 C3 . . . . 1.6(4) ?
C5 C6 C7 C10 . . . . 125.3(3) ?
C6 C7 C10 C11 . . . . 94.6(3) ?
C6 C7 C10 C15 . . . . -85.8(3) ?
C7 C3 C4 O2 . . . . 1.0(4) ?
C7 C3 C4 C8 . . . . -176.4(3) ?
C7 C10 C11 F1 . . . . 0.1(4) ?
C7 C10 C11 C12 . . . . 179.0(3) ?
C7 C10 C15 C14 . . . . -178.3(3) ?
C9 C6 C7 C3 . . . . -177.9(2) ?
C9 C6 C7 C10 . . . . -54.2(3) ?
C10 C11 C12 C13 . . . . -0.2(5) ?
C11 C10 C15 C14 . . . . 1.4(5) ?
C11 C12 C13 C14 . . . . 0.2(6) ?
C12 C13 C14 C15 . . . . 0.6(6) ?
C13 C14 C15 C10 . . . . -1.4(6) ?
C15 C10 C11 F1 . . . . -179.5(3) ?
C15 C10 C11 C12 . . . . -0.6(4) ?
F2 C26 C27 C28 . . . . 179.2(3) ?
O4 C20 C21 C22 . . . . 6.5(4) ?
O4 C20 C21 C24 . . . . -177.1(2) ?
N4 C20 C21 C22 . . . . -174.2(3) ?
N4 C20 C21 C24 . . . . 2.2(4) ?
C16 C17 C18 C19 . . . . -172.5(3) ?
C16 C17 C18 C22 . . . . 7.9(5) ?
C17 C18 C19 O4 . . . . 179.0(3) ?
C17 C18 C19 C23 . . . . -1.5(5) ?
C17 C18 C22 C21 . . . . -170.5(3) ?
C17 C18 C22 C25 . . . . 67.1(3) ?
C18 C22 C25 C26 . . . . -140.8(3) ?
C18 C22 C25 C30 . . . . 39.8(3) ?
C19 O4 C20 N4 . . . . -175.8(2) ?
C19 O4 C20 C21 . . . . 3.6(4) ?
C19 C18 C22 C21 . . . . 10.0(4) ?
C19 C18 C22 C25 . . . . -112.4(3) ?
C20 O4 C19 C18 . . . . -6.2(4) ?
C20 O4 C19 C23 . . . . 174.2(3) ?
C20 C21 C22 C18 . . . . -12.5(3) ?
C20 C21 C22 C25 . . . . 110.7(3) ?
C21 C22 C25 C26 . . . . 97.1(3) ?
C21 C22 C25 C30 . . . . -82.3(3) ?
C22 C18 C19 O4 . . . . -1.6(4) ?
C22 C18 C19 C23 . . . . 178.0(3) ?
C22 C25 C26 F2 . . . . 1.0(4) ?
C22 C25 C26 C27 . . . . -179.8(3) ?
C22 C25 C30 C29 . . . . 180.0(3) ?
C24 C21 C22 C18 . . . . 171.2(2) ?
C24 C21 C22 C25 . . . . -65.6(3) ?
C25 C26 C27 C28 . . . . 0.0(6) ?
C26 C25 C30 C29 . . . . 0.5(4) ?
C26 C27 C28 C29 . . . . 0.2(6) ?
C27 C28 C29 C30 . . . . 0.0(6) ?
C28 C29 C30 C25 . . . . -0.4(5) ?
C30 C25 C26 F2 . . . . -179.5(3) ?
C30 C25 C26 C27 . . . . -0.3(5) ?
O3A C17 C18 C19 . . . . -13.1(6) ?
O3A C17 C18 C22 . . . . 167.4(5) ?
O3 C17 C18 C19 . . . . 27.6(6) ?
O3 C17 C18 C22 . . . . -151.9(4) ?
